data_2212145
loop_
_publ_author_name
'Sun, Jing-Bo'
'Yang, Hua'
'Wu, Jin-Chang'

_publ_section_title
1-[(4a<i>S</i>,5<i>R</i>,7<i>R</i>,7a<i>S</i>)-7-Hydroxymethyl-3,4,4a,5,7,7a-hexahydro-2<i>H</i>-furo[3,4-<i>b</i>][1,4]thiazin-5-yl]pyrimidine-2,4(1<i>H</i>,3<i>H</i>)-dione
_journal_coeditor_code DN2116
_journal_issue 2
_journal_name_full 'Acta Crystallographica Section E'
_journal_page_first o978
_journal_page_last o979
_journal_paper_doi 10.1107/S1600536807003170
_journal_volume 63
_journal_year 2007
_chemical_formula_iupac 'C11 H15 N3 O6 S'
_chemical_formula_moiety 'C11 H15 N3 O6 S'
_chemical_formula_sum 'C11 H15 N3 O6 S'
_chemical_formula_weight 317.32
_chemical_melting_point 556
_chemical_name_common
;
1-(2',3'-dideoxy-4-H-2,3,5,6-tetradydro-1,4-thiazine-1,1
-dioxides-/b-D-ribo-furanosyl)uracil
;
_chemical_name_systematic
;
1-[(4aS,5R,7R,7aS)-7-Hydroxymethyl-3,4,4a,5,7,7a-hexahydro-2H-
furo[3,4-b][1,4]thiazin-5-yl]pyrimidine-2,4(1H,3H)-dione
;
_space_group_IT_number 4
_symmetry_cell_setting monoclinic
_symmetry_space_group_name_Hall 'P 2yb'
_symmetry_space_group_name_H-M 'P 1 21 1'
_atom_sites_solution_hydrogens geom
_atom_sites_solution_primary direct
_atom_sites_solution_secondary difmap
_cell_angle_alpha 90.00
_cell_angle_beta 90.39(3)
_cell_angle_gamma 90.00
_cell_formula_units_Z 2
_cell_length_a 5.365(4)
_cell_length_b 7.130(5)
_cell_length_c 17.272(14)
_cell_measurement_reflns_used 5308
_cell_measurement_temperature 285(2)
_cell_measurement_theta_max 55.00
_cell_measurement_theta_min 6.18
_cell_volume 660.7(9)
_computing_cell_refinement RAPID-AUTO
_computing_data_collection 'RAPID-AUTO (Rigaku, 1998)'
_computing_data_reduction 'CrystalStructure (Rigaku, 2002)'
_computing_molecular_graphics 'PLATON (Spek, 2003)'
_computing_publication_material SHELXL97
_computing_structure_refinement 'SHELXL97 (Sheldrick, 1997)'
_computing_structure_solution 'SHELXS97 (Sheldrick, 1997)'
_diffrn_ambient_temperature 285(2)
_diffrn_measured_fraction_theta_full 0.994
_diffrn_measured_fraction_theta_max 0.994
_diffrn_measurement_device_type 'Rigaku R-AXIS RAPID'
_diffrn_measurement_method \w
_diffrn_radiation_monochromator graphite
_diffrn_radiation_source 'fine-focus sealed tube'
_diffrn_radiation_type MoK\a
_diffrn_radiation_wavelength 0.71073
_diffrn_reflns_av_R_equivalents 0.0317
_diffrn_reflns_av_sigmaI/netI 0.0473
_diffrn_reflns_limit_h_max 6
_diffrn_reflns_limit_h_min -6
_diffrn_reflns_limit_k_max 8
_diffrn_reflns_limit_k_min -9
_diffrn_reflns_limit_l_max 22
_diffrn_reflns_limit_l_min -22
_diffrn_reflns_number 6286
_diffrn_reflns_theta_full 27.48
_diffrn_reflns_theta_max 27.48
_diffrn_reflns_theta_min 3.09
_diffrn_standards_decay_% 0
_diffrn_standards_interval_count 0
_diffrn_standards_interval_time 0
_diffrn_standards_number 0
_exptl_absorpt_coefficient_mu 0.279
_exptl_absorpt_correction_T_max 0.9660
_exptl_absorpt_correction_T_min 0.9166
_exptl_absorpt_correction_type multi-scan
_exptl_absorpt_process_details '(ABSCOR; Higashi, 1995)'
_exptl_crystal_colour yellow
_exptl_crystal_density_diffrn 1.595
_exptl_crystal_density_method 'not measured'
_exptl_crystal_description block
_exptl_crystal_F_000 332
_exptl_crystal_size_max 0.34
_exptl_crystal_size_mid 0.23
_exptl_crystal_size_min 0.14
_refine_diff_density_max 0.323
_refine_diff_density_min -0.266
_refine_ls_abs_structure_details 'Flack (1983); Bernardinelli & Flack (1985)'
_refine_ls_abs_structure_Flack 0.00(9)
_refine_ls_extinction_method none
_refine_ls_goodness_of_fit_ref 1.082
_refine_ls_hydrogen_treatment mixed
_refine_ls_matrix_type full
_refine_ls_number_parameters 194
_refine_ls_number_reflns 2893
_refine_ls_number_restraints 1
_refine_ls_restrained_S_all 1.082
_refine_ls_R_factor_all 0.0553
_refine_ls_R_factor_gt 0.0412
_refine_ls_shift/su_max 0.000
_refine_ls_shift/su_mean 0.000
_refine_ls_structure_factor_coef Fsqd
_refine_ls_weighting_details 'calc w=1/[\s^2^(Fo^2^)+(0.0595P)^2^] where P=(Fo^2^+2Fc^2^)/3'
_refine_ls_weighting_scheme calc
_refine_ls_wR_factor_gt 0.1005
_refine_ls_wR_factor_ref 0.1084
_reflns_number_gt 2342
_reflns_number_total 2893
_reflns_threshold_expression I>2\s(I)
_cod_data_source_file dn2116.cif
_cod_data_source_block I
_cod_original_sg_symbol_H-M 'P 21'
_cod_database_code 2212145
_cod_database_fobs_code 2212145

loop_
_symmetry_equiv_pos_as_xyz
'x, y, z'
'-x, y+1/2, -z'

loop_
_atom_site_type_symbol
_atom_site_label
_atom_site_fract_x
_atom_site_fract_y
_atom_site_fract_z
_atom_site_U_iso_or_equiv
_atom_site_adp_type
_atom_site_calc_flag
_atom_site_refinement_flags
_atom_site_occupancy
C C1 0.3008(6) 0.6096(5) 0.44793(17) 0.0491(8) Uani d . 1
H H1A 0.2569 0.6066 0.5023 0.059 Uiso calc R 1
H H1B 0.4809 0.6033 0.4442 0.059 Uiso calc R 1
C C2 0.2082(7) 0.7915(5) 0.41178(18) 0.0527(8) Uani d . 1
H H2A 0.0280 0.7980 0.4153 0.063 Uiso calc R 1
H H2B 0.2780 0.8976 0.4395 0.063 Uiso calc R 1
C C3 0.1468(5) 0.6731(4) 0.28073(15) 0.0336(6) Uani d . 1
H H3 -0.0330 0.6975 0.2811 0.040 Uiso calc R 1
C C4 0.2091(5) 0.4684(4) 0.30068(13) 0.0317(6) Uani d . 1
H H4 0.0963 0.3878 0.2707 0.038 Uiso calc R 1
C C5 0.4701(5) 0.4478(4) 0.26694(14) 0.0346(6) Uani d . 1
H H5 0.5905 0.5082 0.3018 0.042 Uiso calc R 1
C C6 0.5595(6) 0.2522(5) 0.2487(2) 0.0487(8) Uani d . 1
H H6A 0.7177 0.2599 0.2221 0.058 Uiso calc R 1
H H6B 0.5867 0.1846 0.2968 0.058 Uiso calc R 1
C C7 0.2559(5) 0.6850(4) 0.19947(15) 0.0357(6) Uani d . 1
H H7 0.3213 0.8116 0.1909 0.043 Uiso calc R 1
C C8 -0.0936(6) 0.7862(5) 0.11944(16) 0.0423(7) Uani d . 1
C C9 -0.3022(5) 0.5742(5) 0.02851(17) 0.0428(7) Uani d . 1
C C10 -0.1437(5) 0.4255(5) 0.05607(15) 0.0430(6) Uani d . 1
H H10 -0.1639 0.3038 0.0377 0.052 Uiso calc R 1
C C11 0.0351(6) 0.4655(4) 0.10904(16) 0.0404(7) Uani d . 1
H H11 0.1414 0.3702 0.1255 0.048 Uiso calc R 1
N N1 0.2828(5) 0.7987(4) 0.33098(14) 0.0452(6) Uani d . 1
H H1 0.268(6) 0.933(6) 0.3147(19) 0.054 Uiso d . 1
N N2 0.0651(4) 0.6418(3) 0.13930(13) 0.0351(5) Uani d . 1
N N3 -0.2647(5) 0.7443(3) 0.06297(13) 0.0386(6) Uani d . 1
H H3A -0.3586 0.8348 0.0475 0.046 Uiso calc R 1
O O1 0.2997(5) 0.2479(3) 0.41942(14) 0.0571(7) Uani d . 1
O O2 -0.0974(3) 0.4193(4) 0.41179(11) 0.0554(6) Uani d . 1
O O3 0.3924(5) 0.1539(4) 0.20339(18) 0.0719(8) Uani d . 1
H H3B 0.2590 0.1454 0.2260 0.108 Uiso calc R 1
O O4 0.4522(4) 0.5556(3) 0.19615(11) 0.0409(5) Uani d . 1
O O5 -0.0845(5) 0.9396(4) 0.15042(14) 0.0640(7) Uani d . 1
O O6 -0.4626(5) 0.5599(4) -0.02287(15) 0.0631(7) Uani d . 1
S S1 0.16726(12) 0.41612(10) 0.40024(4) 0.03870(18) Uani d . 1

loop_
_atom_site_aniso_label
_atom_site_aniso_U_11
_atom_site_aniso_U_22
_atom_site_aniso_U_33
_atom_site_aniso_U_12
_atom_site_aniso_U_13
_atom_site_aniso_U_23
C1 0.0555(18) 0.064(2) 0.0277(14) -0.0018(16) -0.0039(14) -0.0005(14)
C2 0.073(2) 0.0479(19) 0.0368(16) 0.0001(17) -0.0028(15) -0.0100(15)
C3 0.0401(14) 0.0326(14) 0.0281(12) -0.0008(12) 0.0005(11) -0.0021(10)
C4 0.0321(12) 0.0384(15) 0.0245(11) -0.0059(10) -0.0027(10) 0.0007(10)
C5 0.0327(12) 0.0408(17) 0.0305(11) -0.0036(12) -0.0016(10) 0.0004(12)
C6 0.0455(16) 0.049(2) 0.0519(18) 0.0006(14) 0.0006(14) -0.0001(15)
C7 0.0415(14) 0.0366(14) 0.0292(13) -0.0078(12) 0.0002(11) 0.0054(11)
C8 0.0570(18) 0.0408(16) 0.0291(14) 0.0000(14) -0.0046(13) 0.0016(13)
C9 0.0441(16) 0.0482(17) 0.0361(14) -0.0044(14) 0.0003(13) -0.0018(13)
C10 0.0493(15) 0.0425(16) 0.0373(13) 0.0009(16) -0.0001(12) -0.0055(14)
C11 0.0454(15) 0.0423(18) 0.0335(13) 0.0031(12) 0.0052(12) -0.0034(12)
N1 0.0653(17) 0.0343(14) 0.0360(13) -0.0066(12) -0.0013(12) -0.0051(11)
N2 0.0428(12) 0.0365(13) 0.0261(10) -0.0001(10) -0.0038(9) -0.0003(9)
N3 0.0455(13) 0.0373(14) 0.0329(12) 0.0019(10) -0.0047(10) 0.0050(10)
O1 0.0700(16) 0.0513(15) 0.0500(14) 0.0016(11) -0.0062(12) 0.0202(11)
O2 0.0408(10) 0.0865(17) 0.0391(10) -0.0094(13) 0.0047(8) 0.0154(13)
O3 0.0741(17) 0.0538(16) 0.088(2) -0.0086(15) -0.0094(15) -0.0151(15)
O4 0.0390(10) 0.0471(12) 0.0365(10) 0.0005(9) 0.0065(9) 0.0077(9)
O5 0.0896(17) 0.0413(13) 0.0606(13) 0.0079(13) -0.0301(13) -0.0073(11)
O6 0.0643(14) 0.0559(14) 0.0688(16) -0.0051(13) -0.0300(13) -0.0029(13)
S1 0.0396(3) 0.0477(4) 0.0287(3) -0.0055(3) -0.0011(3) 0.0081(3)

loop_
_atom_type_symbol
_atom_type_description
_atom_type_scat_dispersion_real
_atom_type_scat_dispersion_imag
_atom_type_scat_source
C C 0.0033 0.0016 'International Tables Vol C Tables 4.2.6.8 and 6.1.1.4'
H H 0.0000 0.0000 'International Tables Vol C Tables 4.2.6.8 and 6.1.1.4'
N N 0.0061 0.0033 'International Tables Vol C Tables 4.2.6.8 and 6.1.1.4'
O O 0.0106 0.0060 'International Tables Vol C Tables 4.2.6.8 and 6.1.1.4'
S S 0.1246 0.1234 'International Tables Vol C Tables 4.2.6.8 and 6.1.1.4'

loop_
_geom_angle_atom_site_label_1
_geom_angle_atom_site_label_2
_geom_angle_atom_site_label_3
_geom_angle
C2 C1 S1 110.2(2)
C2 C1 H1A 109.6
S1 C1 H1A 109.6
C2 C1 H1B 109.6
S1 C1 H1B 109.6
H1A C1 H1B 108.1
N1 C2 C1 109.4(3)
N1 C2 H2A 109.8
C1 C2 H2A 109.8
N1 C2 H2B 109.8
C1 C2 H2B 109.8
H2A C2 H2B 108.2
N1 C3 C7 108.9(2)
N1 C3 C4 110.3(2)
C7 C3 C4 100.1(2)
N1 C3 H3 112.3
C7 C3 H3 112.3
C4 C3 H3 112.3
C5 C4 C3 101.8(2)
C5 C4 S1 118.14(18)
C3 C4 S1 112.84(18)
C5 C4 H4 107.8
C3 C4 H4 107.8
S1 C4 H4 107.8
O4 C5 C6 109.5(2)
O4 C5 C4 102.4(2)
C6 C5 C4 117.5(2)
O4 C5 H5 109.0
C6 C5 H5 109.0
C4 C5 H5 109.0
O3 C6 C5 112.5(3)
O3 C6 H6A 109.1
C5 C6 H6A 109.1
O3 C6 H6B 109.1
C5 C6 H6B 109.1
H6A C6 H6B 107.8
O4 C7 N2 110.4(2)
O4 C7 C3 107.1(2)
N2 C7 C3 111.4(2)
O4 C7 H7 109.3
N2 C7 H7 109.3
C3 C7 H7 109.3
O5 C8 N3 122.3(3)
O5 C8 N2 122.6(3)
N3 C8 N2 115.1(3)
O6 C9 N3 119.1(3)
O6 C9 C10 125.7(3)
N3 C9 C10 115.2(2)
C11 C10 C9 119.0(3)
C11 C10 H10 120.5
C9 C10 H10 120.5
C10 C11 N2 122.2(3)
C10 C11 H11 118.9
N2 C11 H11 118.9
C3 N1 C2 114.4(3)
C3 N1 H1 112.8(18)
C2 N1 H1 106(2)
C11 N2 C8 121.3(2)
C11 N2 C7 122.4(2)
C8 N2 C7 116.2(2)
C9 N3 C8 126.9(3)
C9 N3 H3A 116.5
C8 N3 H3A 116.5
C6 O3 H3B 109.5
C7 O4 C5 111.1(2)
O1 S1 O2 118.11(16)
O1 S1 C1 110.43(15)
O2 S1 C1 108.83(17)
O1 S1 C4 109.53(14)
O2 S1 C4 105.25(12)
C1 S1 C4 103.61(14)

loop_
_geom_bond_atom_site_label_1
_geom_bond_atom_site_label_2
_geom_bond_distance
C1 C2 1.521(5)
C1 S1 1.757(3)
C1 H1A 0.9700
C1 H1B 0.9700
C2 N1 1.455(4)
C2 H2A 0.9700
C2 H2B 0.9700
C3 N1 1.442(4)
C3 C7 1.527(4)
C3 C4 1.536(4)
C3 H3 0.9800
C4 C5 1.527(4)
C4 S1 1.775(3)
C4 H4 0.9800
C5 O4 1.447(3)
C5 C6 1.508(5)
C5 H5 0.9800
C6 O3 1.378(4)
C6 H6A 0.9700
C6 H6B 0.9700
C7 O4 1.401(4)
C7 N2 1.486(3)
C7 H7 0.9800
C8 O5 1.218(4)
C8 N3 1.368(4)
C8 N2 1.378(4)
C9 O6 1.236(4)
C9 N3 1.365(4)
C9 C10 1.438(5)
C10 C11 1.351(4)
C10 H10 0.9300
C11 N2 1.370(4)
C11 H11 0.9300
N1 H1 1.00(4)
N3 H3A 0.8600
O1 S1 1.431(2)
O2 S1 1.436(2)
O3 H3B 0.8200

loop_
_geom_hbond_atom_site_label_D
_geom_hbond_atom_site_label_H
_geom_hbond_atom_site_label_A
_geom_hbond_site_symmetry_A
_geom_hbond_distance_DH
_geom_hbond_distance_HA
_geom_hbond_distance_DA
_geom_hbond_angle_DHA
N3 H3A O6 2_455 0.86 1.92 2.769(4) 171.4
N1 H1 O3 1_565 1.00(4) 2.58(4) 3.410(5) 141(3)
O3 H3B O5 1_545 0.82 2.69 3.112(4) 114.0

loop_
_cod_related_entry_id
_cod_related_entry_database
_cod_related_entry_code
1 ChemSpider 21185656
